data_7132865
loop_
_publ_author_name
'Mondal, Sumana'
'Sarkar, Subham'
'Mandal, Chhotan'
'Mallick, Dibyendu'
'Mukherjee, Debabrata'

_publ_section_title
;
 Fluorenyl-tethered N-heterocyclic carbene (NHC): an exclusive C-donor
 ligand for heteroleptic calcium and strontium chemistry.
;
_journal_issue 34
_journal_name_full 'Chemical communications (Cambridge, England)'
_journal_page_first 4553
_journal_page_last 4556
_journal_paper_doi 10.1039/d4cc00397g
_journal_volume 60
_journal_year 2024
_chemical_formula_moiety 'C38 H47 I N2 O2 Sr, C6 H6'
_chemical_formula_sum 'C44 H53 I N2 O2 Sr'
_chemical_formula_weight 856.40
_space_group_crystal_system monoclinic
_space_group_IT_number 14
_space_group_name_Hall '-P 2ybc'
_space_group_name_H-M_alt 'P 1 21/c 1'
_atom_sites_solution_hydrogens geom
_audit_creation_date 2024-03-10
_audit_creation_method
;
Olex2 1.5
(compiled 2024.02.16 svn.r378c4104 for OlexSys, GUI svn.r6928)
;
_audit_update_record
;
2024-03-11 deposited with the CCDC.	2024-03-19 downloaded from the CCDC.
;
_cell_angle_alpha 90
_cell_angle_beta 99.2670(10)
_cell_angle_gamma 90
_cell_formula_units_Z 4
_cell_length_a 11.13650(10)
_cell_length_b 21.95920(10)
_cell_length_c 16.44080(10)
_cell_measurement_reflns_used 33990
_cell_measurement_temperature 100.7(8)
_cell_measurement_theta_max 67.9500
_cell_measurement_theta_min 2.7140
_cell_volume 3968.10(5)
_computing_cell_refinement 'CrysAlisPro 1.171.43.105a (Rigaku OD, 2024)'
_computing_data_collection 'CrysAlisPro system (CCD 42.73a 64-bit (release 27-10-2022))'
_computing_data_reduction 'CrysAlisPro 1.171.43.105a (Rigaku OD, 2024)'
_computing_molecular_graphics 'Olex2 1.5 (Dolomanov et al., 2009)'
_computing_publication_material 'Olex2 1.5 (Dolomanov et al., 2009)'
_computing_structure_refinement 'SHELXL 2018/3 (Sheldrick, 2015)'
_computing_structure_solution 'SHELXT 2018/2 (Sheldrick, 2018)'
_diffrn_ambient_temperature 101.15
_diffrn_detector_area_resol_mean 10.0000
_diffrn_detector_type HyPix3000
_diffrn_measured_fraction_theta_full 1.000
_diffrn_measured_fraction_theta_max 1.000
_diffrn_measurement_details
;
List of Runs (angles in degrees, time in seconds):

  # Type    Start    End  Width  t~exp~   \w     \q     \k     \f   Frames
#--------------------------------------------------------------------------
  1  \w     14.00 109.00   0.50    0.20    --   40.58  77.00 120.00  190
  2  \w     14.00 109.00   0.50    0.20    --   40.58  77.00  60.00  190
  3  \w     14.00 109.00   0.50    0.20    --   40.58  77.00   0.00  190
  4  \w     14.00 109.00   0.50    0.20    --   40.58  77.00 -60.00  190
  5  \w     14.00 109.00   0.50    0.20    --   40.58  77.00-180.00  190
  6  \w     18.00 108.00   0.50    0.20    --   40.58  64.00-150.00  180
  7  \w     14.00 109.00   0.50    0.20    --   40.58  77.00-120.00  190
  8  \w     18.00 108.00   0.50    0.20    --   40.58  64.00 150.00  180
  9  \w    105.00 170.00   0.50    0.28    --   96.35  96.00 150.00  130
 10  \w     99.00 160.00   0.50    0.28    --   96.35 117.00 -30.00  122
 11  \w    103.00 164.00   0.50    0.28    --   96.35 108.00 -47.00  122
 12  \w    105.00 170.00   0.50    0.28    --   96.35  96.00-150.00  130
 13  \w     72.00 164.00   0.50    0.28    --   96.35  68.00 -60.00  184
 14  \w     77.00 163.00   0.50    0.28    --   96.35  50.00   0.00  172
 15  \w     72.00 164.00   0.50    0.28    --   96.35  68.00  60.00  184
 16  \w     75.00 165.00   0.50    0.28    --   96.35  59.00  30.00  180
 17  \w     83.00 164.00   0.50    0.28    --   96.35  33.00 120.00  162
 18  \w     71.00 170.00   0.50    0.28    --   96.35  17.00 -90.00  198
 19  \w     41.00 100.00   0.50    0.20    --   40.58-138.00-150.00  118
 20  \w     21.00  79.00   0.50    0.20    --   40.58-108.00-144.00  116
 21  \w     33.00 110.00   0.50    0.28    --   96.35-117.00-180.00  154
 22  \w     29.00 108.00   0.50    0.28    --   96.35-108.00-144.00  158
 23  \w     33.00 110.00   0.50    0.28    --   96.35-117.00  30.00  154
 24  \w     33.00 110.00   0.50    0.28    --   96.35-117.00 -60.00  154
 25  \w     23.00 106.00   0.50    0.28    --   96.35 -96.00 -90.00  166
 26  \w     26.00 127.00   0.50    0.28    --   96.35 -87.00-150.00  202
 27  \w     29.00  83.00   0.50    0.28    --   96.35 -68.00 -60.00  108
 28  \w     30.00  57.00   0.50    0.28    --   96.35 -50.00  60.00   54
 29  \w     28.00  68.00   0.50    0.28    --   96.35 -59.00  30.00   80
 30  \w     28.00  68.00   0.50    0.28    --   96.35 -59.00 -90.00   80
 31  \w     30.00  57.00   0.50    0.28    --   96.35 -50.00-120.00   54
 32  \w    -29.00  31.00   0.50    0.20    --   40.58 -25.00-150.00  120
 33  \w    -35.00  24.00   0.50    0.20    --   40.58 -12.00-120.00  118
 34  \w    -29.00  31.00   0.50    0.20    --   40.58 -25.00 150.00  120
 35  \w   -108.00 -17.00   0.50    0.20    --  -40.58 -64.00   0.00  182
 36  \w   -150.00 -82.00   0.50    0.28    --  -82.50-108.00-144.00  136
 37  \w   -156.00 -83.00   0.50    0.28    --  -82.50 -96.00-150.00  146
 38  \w   -107.00 -25.00   0.50    0.20    --  -40.58 -38.00 -90.00  164
 39  \w   -107.00 -25.00   0.50    0.20    --  -40.58 -38.00  60.00  164
 40  \w    -83.00 -15.00   0.50    0.28    --  -82.50 108.00 -47.00  136
 41  \w    -79.00   1.00   0.50    0.20    --  -40.58 108.00 -47.00  160
 42  \w    -47.00 -15.00   0.50    0.28    --  -82.50  42.00-180.00   64
 43  \w    -24.00  35.00   0.50    0.20    --  -40.58  12.00-150.00  118
 44  \w    -57.00  26.00   0.50    0.20    --  -40.58  50.00 -90.00  166
 45  \w    -24.00  35.00   0.50    0.20    --  -40.58  12.00-120.00  118
 46  \w    -47.00 -15.00   0.50    0.28    --  -82.50  42.00  90.00   64
 47  \w    -47.00 -15.00   0.50    0.28    --  -82.50  42.00 150.00   64
 48  \w    -31.00  30.00   0.50    0.20    --  -40.58  25.00 150.00  122
 49  \w    -24.00  35.00   0.50    0.20    --  -40.58  12.00  90.00  118
;
_diffrn_measurement_device 'four-circle diffractometer'
_diffrn_measurement_device_type 'XtaLAB Synergy, Dualflex, HyPix3000'
_diffrn_measurement_method '\w scans'
_diffrn_radiation_type CuK\a
_diffrn_radiation_wavelength 1.54184
_diffrn_reflns_av_R_equivalents 0.0701
_diffrn_reflns_av_unetI/netI 0.0328
_diffrn_reflns_Laue_measured_fraction_full 1.000
_diffrn_reflns_Laue_measured_fraction_max 1.000
_diffrn_reflns_limit_h_max 11
_diffrn_reflns_limit_h_min -13
_diffrn_reflns_limit_k_max 26
_diffrn_reflns_limit_k_min -26
_diffrn_reflns_limit_l_max 19
_diffrn_reflns_limit_l_min -19
_diffrn_reflns_number 47838
_diffrn_reflns_point_group_measured_fraction_full 1.000
_diffrn_reflns_point_group_measured_fraction_max 1.000
_diffrn_reflns_theta_full 66.599
_diffrn_reflns_theta_max 66.599
_diffrn_reflns_theta_min 3.387
_exptl_absorpt_coefficient_mu 8.280
_exptl_absorpt_correction_T_max 1.000
_exptl_absorpt_correction_T_min 0.147
_exptl_absorpt_correction_type gaussian
_exptl_absorpt_process_details
;
CrysAlisPro 1.171.43.105a (Rigaku Oxford Diffraction, 2024)
Numerical absorption correction based on gaussian integration over
a multifaceted crystal model
Empirical absorption correction using spherical harmonics,
implemented in SCALE3 ABSPACK scaling algorithm.
;
_exptl_crystal_colour 'clear dark brown'
_exptl_crystal_colour_lustre clear
_exptl_crystal_colour_modifier dark
_exptl_crystal_colour_primary brown
_exptl_crystal_density_diffrn 1.434
_exptl_crystal_description block
_exptl_crystal_F_000 1752
_exptl_crystal_size_max 0.87
_exptl_crystal_size_mid 0.42
_exptl_crystal_size_min 0.22
_refine_diff_density_max 1.410
_refine_diff_density_min -0.845
_refine_diff_density_rms 0.098
_refine_ls_extinction_method none
_refine_ls_goodness_of_fit_ref 1.058
_refine_ls_hydrogen_treatment constr
_refine_ls_matrix_type full
_refine_ls_number_parameters 474
_refine_ls_number_reflns 7013
_refine_ls_number_restraints 11
_refine_ls_restrained_S_all 1.059
_refine_ls_R_factor_all 0.0353
_refine_ls_R_factor_gt 0.0343
_refine_ls_shift/su_max 0.001
_refine_ls_shift/su_mean 0.000
_refine_ls_structure_factor_coef Fsqd
_refine_ls_weighting_details 'w=1/[\s^2^(Fo^2^)+(0.0558P)^2^+2.8457P] where P=(Fo^2^+2Fc^2^)/3'
_refine_ls_weighting_scheme calc
_refine_ls_wR_factor_gt 0.0909
_refine_ls_wR_factor_ref 0.0917
_reflns_Friedel_coverage 0.000
_reflns_number_gt 6719
_reflns_number_total 7013
_reflns_threshold_expression 'I > 2\s(I)'
_cod_data_source_file d4cc00397g2.cif
_cod_data_source_block sm-466_a
_cod_depositor_comments 'Adding full bibliography for 7132864--7132867.cif.'
_cod_database_code 7132865
_shelx_shelxl_version_number 2018/3
_shelx_space_group_comment
;
The symmetry employed for this shelxl refinement is uniquely defined
by the following loop, which should always be used as a source of
symmetry information in preference to the above space-group names.
They are only intended as comments.
;
_shelx_estimated_absorpt_t_max 0.263
_shelx_estimated_absorpt_t_min 0.052
_olex2_refinement_description
;
1. Fixed Uiso
 At 1.2 times of:
  All C(H) groups, All C(H,H) groups, All C(H,H,H,H) groups
 At 1.5 times of:
  All C(H,H,H) groups
2. Restrained distances
 O2-C43 \\sim O2-C11
 with sigma of 0.02
 C29-C21 \\sim C29-C45
 with sigma of 0.02
 C21-C43 \\sim C45-C11
 with sigma of 0.02
 O2-C21 \\sim O2-C45
 with sigma of 0.04
 C29-C43 \\sim C29-C11
 with sigma of 0.04
3. Rigid body (RIGU) restrains
 C11, C21, C43, C45
 with sigma for 1-2 distances of 0.004 and sigma for 1-3 distances of 0.004
4. Others
 Sof(C11)=Sof(H11A)=Sof(H11B)=Sof(H29C)=Sof(H29D)=Sof(C45)=Sof(H45A)=Sof(H45B)=
 1-FVAR(1)
 Sof(C21)=Sof(H21A)=Sof(H21B)=Sof(H29A)=Sof(H29B)=Sof(C43)=Sof(H43A)=Sof(H43B)=
 FVAR(1)
5.a Ternary CH refined with riding coordinates:
 C26(H26), C32(H32)
5.b Secondary CH2 refined with riding coordinates:
 C2(H2A,H2B), C5(H5A,H5B), C11(H11A,H11B), C14(H14A,H14B), C17(H17A,H17B),
 C19(H19A,H19B), C21(H21A,H21B), C23(H23A,H23B), C29(H29A,H29B), C29(H29C,H29D),
  C30(H30A,H30B), C43(H43A,H43B), C45(H45A,H45B)
5.c Aromatic/amide H refined with riding coordinates:
 C3(H3), C7(H7), C12(H12), C15(H15), C18(H18), C22(H22), C24(H24), C28(H28),
 C34(H34), C40(H40), C42(H42), C44(H44), C46(H46), C9(H9), C13(H13), C31(H31),
 C33(H33), C35(H35), C39(H39)
5.d Idealised Me refined as rotating group:
 C25(H25A,H25B,H25C), C27(H27A,H27B,H27C), C37(H37A,H37B,H37C), C41(H41A,H41B,
 H41C)
;
_olex2_submission_special_instructions 'No special instructions were received'
_oxdiff_exptl_absorpt_empirical_details
;
Empirical correction (ABSPACK) includes:
- Absorption correction using spherical harmonics
- Frame scaling
;

loop_
_space_group_symop_operation_xyz
'x, y, z'
'-x, y+1/2, -z+1/2'
'-x, -y, -z'
'x, -y-1/2, z-1/2'

loop_
_atom_site_label
_atom_site_type_symbol
_atom_site_fract_x
_atom_site_fract_y
_atom_site_fract_z
_atom_site_U_iso_or_equiv
_atom_site_adp_type
_atom_site_occupancy
_atom_site_site_symmetry_order
_atom_site_calc_flag
_atom_site_refinement_flags_posn
_atom_site_refinement_flags_adp
_atom_site_refinement_flags_occupancy
_atom_site_disorder_assembly
_atom_site_disorder_group
I1 I 0.57670(2) 0.32886(2) 0.49268(2) 0.01827(8) Uani 1 1 d . . . . .
Sr1 Sr 0.52025(2) 0.33046(2) 0.67673(2) 0.01122(8) Uani 1 1 d . . . . .
O1 O 0.53275(18) 0.21380(8) 0.67048(11) 0.0192(4) Uani 1 1 d . . . . .
O2 O 0.67759(18) 0.30059(9) 0.79759(12) 0.0243(4) Uani 1 1 d D . . . .
N1 N 0.54498(19) 0.49236(10) 0.63336(12) 0.0116(4) Uani 1 1 d . . . . .
N2 N 0.71602(19) 0.47647(10) 0.70772(13) 0.0128(4) Uani 1 1 d . . . . .
C1 C 0.6086(2) 0.44773(12) 0.67907(15) 0.0125(5) Uani 1 1 d . . . . .
C2 C 0.5823(4) 0.17667(13) 0.6107(2) 0.0302(8) Uani 1 1 d . . . . .
H2A H 0.670484 0.184386 0.613840 0.036 Uiso 1 1 calc R U . . .
H2B H 0.541044 0.186041 0.554115 0.036 Uiso 1 1 calc R U . . .
C3 C 0.3851(3) 0.38889(15) 0.89740(17) 0.0256(7) Uani 1 1 d . . . . .
H3 H 0.413699 0.409520 0.947573 0.031 Uiso 1 1 calc R U . . .
C4 C 0.2649(2) 0.35953(12) 0.61659(15) 0.0123(5) Uani 1 1 d . . . . .
C5 C 0.5648(3) 0.11487(14) 0.7248(2) 0.0306(7) Uani 1 1 d . . . . .
H5A H 0.649844 0.115194 0.753965 0.037 Uiso 1 1 calc R U . . .
H5B H 0.520759 0.080434 0.745413 0.037 Uiso 1 1 calc R U . . .
C6 C 0.3027(3) 0.32620(11) 0.75183(18) 0.0149(6) Uani 1 1 d . . . . .
C7 C 1.0326(3) 0.41049(14) 0.8530(2) 0.0291(7) Uani 1 1 d . . . . .
H7 H 1.106428 0.397309 0.885366 0.035 Uiso 1 1 calc R U . . .
C8 C 0.3311(2) 0.39037(12) 0.74911(16) 0.0134(5) Uani 1 1 d . . . . .
C10 C 0.3107(2) 0.41046(11) 0.66567(15) 0.0121(5) Uani 1 1 d . . . . .
C11 C 0.7573(10) 0.2442(6) 0.8123(7) 0.022(3) Uani 0.360(16) 1 d D . P A 2
H11A H 0.712742 0.209798 0.832458 0.026 Uiso 0.360(16) 1 calc R U P A 2
H11B H 0.788005 0.231705 0.761603 0.026 Uiso 0.360(16) 1 calc R U P A 2
C12 C 0.2267(2) 0.35294(13) 0.53008(16) 0.0167(6) Uani 1 1 d . . . . .
H12 H 0.229095 0.386721 0.494284 0.020 Uiso 1 1 calc R U . . .
C14 C 0.3206(2) 0.47400(12) 0.63399(16) 0.0154(5) Uani 1 1 d . . . . .
H14A H 0.332545 0.502174 0.681624 0.019 Uiso 1 1 calc R U . . .
H14B H 0.242295 0.484758 0.599371 0.019 Uiso 1 1 calc R U . . .
C15 C 1.0088(3) 0.39607(13) 0.7705(2) 0.0268(7) Uani 1 1 d . . . . .
H15 H 1.066165 0.372663 0.746901 0.032 Uiso 1 1 calc R U . . .
C16 C 0.2617(2) 0.30689(12) 0.66902(16) 0.0150(5) Uani 1 1 d . . . . .
C17 C 0.6700(3) 0.32064(14) 0.87980(19) 0.0266(7) Uani 1 1 d . . . . .
H17A H 0.600760 0.300683 0.900072 0.032 Uiso 1 1 calc R U . . .
H17B H 0.658073 0.365293 0.880847 0.032 Uiso 1 1 calc R U . . .
C18 C 0.1863(2) 0.29715(14) 0.49896(17) 0.0215(6) Uani 1 1 d . . . . .
H18 H 0.160122 0.292958 0.441312 0.026 Uiso 1 1 calc R U . . .
C19 C 0.5017(4) 0.17511(13) 0.7352(2) 0.0294(8) Uani 1 1 d . . . . .
H19A H 0.412507 0.169477 0.729201 0.035 Uiso 1 1 calc R U . . .
H19B H 0.531336 0.192943 0.790119 0.035 Uiso 1 1 calc R U . . .
C20 C 0.8212(2) 0.45038(11) 0.75887(17) 0.0152(5) Uani 1 1 d . . . . .
C21 C 0.8303(8) 0.2488(3) 0.8850(4) 0.0195(18) Uani 0.640(16) 1 d D . P A 1
H21A H 0.919536 0.242910 0.897722 0.023 Uiso 0.640(16) 1 calc R U P A 1
H21B H 0.788989 0.210686 0.896892 0.023 Uiso 0.640(16) 1 calc R U P A 1
C22 C 0.6096(2) 0.54609(11) 0.63268(16) 0.0140(5) Uani 1 1 d . . . . .
H22 H 0.582625 0.582676 0.604749 0.017 Uiso 1 1 calc R U . . .
C23 C 0.5599(3) 0.11121(13) 0.63233(19) 0.0252(7) Uani 1 1 d . . . . .
H23A H 0.624028 0.083976 0.617724 0.030 Uiso 1 1 calc R U . . .
H23B H 0.479454 0.096855 0.604468 0.030 Uiso 1 1 calc R U . . .
C24 C 0.3148(3) 0.29549(15) 0.82831(17) 0.0219(6) Uani 1 1 d . . . . .
H24 H 0.295863 0.253387 0.830185 0.026 Uiso 1 1 calc R U . . .
C25 C 0.7990(3) 0.57108(13) 0.89139(19) 0.0251(7) Uani 1 1 d . . . . .
H25A H 0.880238 0.572148 0.924725 0.038 Uiso 1 1 calc R U . . .
H25B H 0.742657 0.595063 0.918566 0.038 Uiso 1 1 calc R U . . .
H25C H 0.802484 0.588274 0.836814 0.038 Uiso 1 1 calc R U . . .
C26 C 0.7542(3) 0.50471(12) 0.88205(17) 0.0183(6) Uani 1 1 d . . . . .
H26 H 0.674262 0.504718 0.844277 0.022 Uiso 1 1 calc R U . . .
C27 C 0.7320(3) 0.48125(14) 0.96596(18) 0.0279(7) Uani 1 1 d . . . . .
H27A H 0.706666 0.438490 0.960968 0.042 Uiso 1 1 calc R U . . .
H27B H 0.667912 0.505528 0.984784 0.042 Uiso 1 1 calc R U . . .
H27C H 0.807159 0.484696 1.005882 0.042 Uiso 1 1 calc R U . . .
C28 C 0.3749(2) 0.42055(14) 0.82422(16) 0.0193(6) Uani 1 1 d . . . . .
H28 H 0.397174 0.462310 0.824138 0.023 Uiso 1 1 calc R U . . .
C29 C 0.7889(3) 0.30313(14) 0.93317(17) 0.0230(6) Uani 1 1 d D . . . .
H29A H 0.776286 0.290853 0.989113 0.028 Uiso 0.640(16) 1 calc R U P A 1
H29B H 0.848485 0.336923 0.937588 0.028 Uiso 0.640(16) 1 calc R U P A 1
H29C H 0.773564 0.278503 0.980875 0.028 Uiso 0.360(16) 1 calc R U P A 2
H29D H 0.835265 0.339968 0.953920 0.028 Uiso 0.360(16) 1 calc R U P A 2
C30 C 0.4233(2) 0.48480(11) 0.58332(15) 0.0138(5) Uani 1 1 d . . . . .
H30A H 0.425915 0.449932 0.545472 0.017 Uiso 1 1 calc R U . . .
H30B H 0.403993 0.521722 0.549167 0.017 Uiso 1 1 calc R U . . .
C32 C 0.8769(3) 0.40007(14) 0.6293(2) 0.0265(7) Uani 1 1 d . . . . .
H32 H 0.787188 0.403865 0.610620 0.032 Uiso 1 1 calc R U . . .
C34 C 0.9502(3) 0.44399(13) 0.88942(19) 0.0242(7) Uani 1 1 d . . . . .
H34 H 0.967510 0.452803 0.946680 0.029 Uiso 1 1 calc R U . . .
C36 C 0.9016(2) 0.41530(12) 0.72086(19) 0.0204(6) Uani 1 1 d . . . . .
C37 C 0.9394(3) 0.44504(16) 0.5788(2) 0.0371(8) Uani 1 1 d . . . . .
H37A H 0.911984 0.486483 0.588153 0.056 Uiso 1 1 calc R U . . .
H37B H 0.918566 0.435003 0.520113 0.056 Uiso 1 1 calc R U . . .
H37C H 1.027763 0.442460 0.595636 0.056 Uiso 1 1 calc R U . . .
C38 C 0.8416(2) 0.46505(12) 0.84290(17) 0.0173(6) Uani 1 1 d . . . . .
C40 C 0.7187(2) 0.53607(12) 0.67965(16) 0.0150(5) Uani 1 1 d . . . . .
H40 H 0.784206 0.564110 0.691210 0.018 Uiso 1 1 calc R U . . .
C41 C 0.9132(3) 0.33516(15) 0.6101(3) 0.0392(9) Uani 1 1 d . . . . .
H41A H 1.001946 0.331137 0.622308 0.059 Uiso 1 1 calc R U . . .
H41B H 0.885366 0.326410 0.551619 0.059 Uiso 1 1 calc R U . . .
H41C H 0.875685 0.306316 0.643905 0.059 Uiso 1 1 calc R U . . .
C42 C 0.3541(3) 0.32690(14) 0.8998(2) 0.0274(8) Uani 1 1 d . . . . .
H42 H 0.360530 0.306602 0.951373 0.033 Uiso 1 1 calc R U . . .
C43 C 0.7911(6) 0.2691(4) 0.7968(3) 0.0196(15) Uani 0.640(16) 1 d D . P A 1
H43A H 0.852314 0.296637 0.779064 0.024 Uiso 0.640(16) 1 calc R U P A 1
H43B H 0.779414 0.233626 0.759196 0.024 Uiso 0.640(16) 1 calc R U P A 1
C44 C 0.2196(2) 0.25038(13) 0.63391(18) 0.0200(6) Uani 1 1 d . . . . .
H44 H 0.216974 0.215649 0.668035 0.024 Uiso 1 1 calc R U . . .
C45 C 0.8597(12) 0.2660(7) 0.8778(8) 0.026(4) Uani 0.360(16) 1 d D . P A 2
H45A H 0.918415 0.291587 0.853994 0.032 Uiso 0.360(16) 1 calc R U P A 2
H45B H 0.903316 0.231426 0.908026 0.032 Uiso 0.360(16) 1 calc R U P A 2
C46 C 0.1826(3) 0.24601(13) 0.55033(19) 0.0237(6) Uani 1 1 d . . . . .
H46 H 0.154150 0.208109 0.526854 0.028 Uiso 1 1 calc R U . . .
C9 C 0.8803(3) 0.06473(15) 0.6969(2) 0.0319(7) Uani 1 1 d . . . . .
H9 H 0.837974 0.029084 0.675733 0.038 Uiso 1 1 calc R U . . .
C13 C 0.8978(3) 0.11192(15) 0.6449(2) 0.0280(7) Uani 1 1 d . . . . .
H13 H 0.866225 0.109066 0.587753 0.034 Uiso 1 1 calc R U . . .
C31 C 1.0057(3) 0.16794(14) 0.7586(2) 0.0288(8) Uani 1 1 d . . . . .
H31 H 1.049317 0.203259 0.779572 0.035 Uiso 1 1 calc R U . . .
C33 C 0.9609(3) 0.16331(13) 0.6751(2) 0.0256(7) Uani 1 1 d . . . . .
H33 H 0.973689 0.195486 0.638852 0.031 Uiso 1 1 calc R U . . .
C35 C 0.9247(3) 0.06971(16) 0.7799(2) 0.0370(8) Uani 1 1 d . . . . .
H35 H 0.912323 0.037344 0.816044 0.044 Uiso 1 1 calc R U . . .
C39 C 0.9868(3) 0.12111(17) 0.8112(2) 0.0335(8) Uani 1 1 d . . . . .
H39 H 1.016378 0.124296 0.868502 0.040 Uiso 1 1 calc R U . . .

loop_
_atom_site_aniso_label
_atom_site_aniso_U_11
_atom_site_aniso_U_22
_atom_site_aniso_U_33
_atom_site_aniso_U_23
_atom_site_aniso_U_13
_atom_site_aniso_U_12
I1 0.02617(13) 0.01522(12) 0.01461(11) 0.00322(6) 0.00690(8) 0.00589(6)
Sr1 0.01189(14) 0.00911(14) 0.01338(14) 0.00083(8) 0.00426(10) 0.00151(8)
O1 0.0284(11) 0.0122(9) 0.0180(9) 0.0036(7) 0.0067(8) 0.0034(8)
O2 0.0254(10) 0.0285(11) 0.0175(9) -0.0026(8) -0.0005(8) 0.0091(9)
N1 0.0123(10) 0.0116(10) 0.0121(10) 0.0010(8) 0.0056(8) 0.0005(9)
N2 0.0120(10) 0.0113(10) 0.0160(10) -0.0005(8) 0.0046(9) -0.0006(9)
C1 0.0122(12) 0.0147(12) 0.0120(11) -0.0005(10) 0.0060(10) 0.0028(11)
C2 0.052(2) 0.0184(15) 0.0218(16) -0.0023(12) 0.0107(16) 0.0045(14)
C3 0.0206(14) 0.0447(19) 0.0125(13) -0.0044(13) 0.0053(11) 0.0106(14)
C4 0.0104(12) 0.0130(13) 0.0144(12) 0.0009(10) 0.0048(10) 0.0001(10)
C5 0.0408(19) 0.0198(15) 0.0363(17) 0.0167(13) 0.0217(15) 0.0131(14)
C6 0.0100(13) 0.0171(14) 0.0199(14) 0.0054(10) 0.0093(11) 0.0033(10)
C7 0.0130(14) 0.0213(15) 0.050(2) 0.0124(14) -0.0050(13) -0.0002(12)
C8 0.0093(12) 0.0158(13) 0.0165(12) 0.0000(10) 0.0068(10) 0.0057(10)
C10 0.0115(12) 0.0115(12) 0.0140(12) -0.0001(10) 0.0042(10) 0.0016(10)
C11 0.016(5) 0.021(6) 0.028(5) -0.011(4) 0.002(4) 0.004(4)
C12 0.0151(13) 0.0192(14) 0.0161(13) 0.0002(11) 0.0034(11) 0.0015(12)
C14 0.0151(13) 0.0118(12) 0.0194(13) 0.0001(10) 0.0028(11) 0.0008(11)
C15 0.0138(14) 0.0155(14) 0.051(2) 0.0017(14) 0.0060(14) 0.0008(12)
C16 0.0089(12) 0.0152(13) 0.0219(13) 0.0039(11) 0.0055(10) 0.0014(11)
C17 0.0304(17) 0.0260(15) 0.0236(15) -0.0070(12) 0.0049(14) 0.0077(14)
C18 0.0168(13) 0.0268(15) 0.0212(14) -0.0100(12) 0.0040(11) 0.0015(12)
C19 0.040(2) 0.0231(16) 0.0301(18) 0.0122(12) 0.0216(15) 0.0107(14)
C20 0.0105(12) 0.0099(12) 0.0249(14) 0.0020(11) 0.0016(11) -0.0001(10)
C21 0.017(3) 0.023(4) 0.020(3) 0.001(3) 0.006(2) 0.006(3)
C22 0.0191(13) 0.0070(11) 0.0172(12) 0.0023(10) 0.0070(11) -0.0005(11)
C23 0.0285(16) 0.0142(14) 0.0336(16) -0.0009(12) 0.0066(13) -0.0002(13)
C24 0.0160(13) 0.0297(16) 0.0228(14) 0.0111(13) 0.0114(11) 0.0041(13)
C25 0.0267(16) 0.0181(15) 0.0292(15) 0.0014(12) 0.0004(13) -0.0006(13)
C26 0.0188(13) 0.0176(14) 0.0173(13) 0.0020(11) -0.0008(11) -0.0023(12)
C27 0.0438(19) 0.0201(15) 0.0204(14) -0.0014(12) 0.0068(13) -0.0039(14)
C28 0.0152(13) 0.0252(15) 0.0185(13) -0.0021(11) 0.0065(11) 0.0040(12)
C29 0.0275(16) 0.0234(15) 0.0176(13) -0.0017(12) 0.0017(12) 0.0006(13)
C30 0.0156(13) 0.0115(12) 0.0133(12) 0.0020(10) -0.0005(10) 0.0017(11)
C32 0.0154(14) 0.0239(15) 0.0415(18) -0.0146(14) 0.0083(13) 0.0011(12)
C34 0.0217(15) 0.0200(15) 0.0285(15) 0.0077(13) -0.0026(12) -0.0023(12)
C36 0.0136(13) 0.0109(13) 0.0375(16) -0.0013(12) 0.0064(12) -0.0042(11)
C37 0.0407(19) 0.0374(19) 0.0353(18) -0.0134(15) 0.0128(15) -0.0045(16)
C38 0.0144(13) 0.0130(13) 0.0233(14) 0.0065(11) -0.0001(11) -0.0036(11)
C40 0.0185(13) 0.0097(12) 0.0179(13) -0.0003(10) 0.0062(11) -0.0028(11)
C41 0.0249(18) 0.0293(18) 0.065(3) -0.0203(16) 0.0111(18) 0.0045(14)
C42 0.0203(16) 0.046(2) 0.0187(15) 0.0133(13) 0.0117(13) 0.0091(13)
C43 0.016(3) 0.027(4) 0.017(2) -0.001(2) 0.0059(19) 0.000(2)
C44 0.0146(13) 0.0115(13) 0.0351(16) 0.0015(12) 0.0075(12) 0.0012(11)
C45 0.035(8) 0.019(7) 0.021(6) -0.002(5) -0.008(5) -0.003(5)
C46 0.0177(14) 0.0172(14) 0.0370(16) -0.0112(13) 0.0066(13) -0.0012(12)
C9 0.0220(15) 0.0217(16) 0.053(2) -0.0039(15) 0.0092(15) 0.0017(13)
C13 0.0235(15) 0.0301(17) 0.0316(16) -0.0047(13) 0.0079(13) 0.0036(14)
C31 0.0213(16) 0.0273(18) 0.0376(19) -0.0093(13) 0.0041(14) 0.0009(12)
C33 0.0250(16) 0.0211(15) 0.0331(17) 0.0007(12) 0.0120(14) 0.0030(13)
C35 0.0235(16) 0.0353(19) 0.054(2) 0.0205(17) 0.0114(16) 0.0106(15)
C39 0.0271(17) 0.044(2) 0.0304(17) 0.0034(15) 0.0066(14) 0.0100(16)

loop_
_atom_type_symbol
_atom_type_description
_atom_type_scat_dispersion_real
_atom_type_scat_dispersion_imag
_atom_type_scat_source
C C 0.0181 0.0091 'International Tables Vol C Tables 4.2.6.8 and 6.1.1.4'
H H 0.0000 0.0000 'International Tables Vol C Tables 4.2.6.8 and 6.1.1.4'
N N 0.0311 0.0180 'International Tables Vol C Tables 4.2.6.8 and 6.1.1.4'
O O 0.0492 0.0322 'International Tables Vol C Tables 4.2.6.8 and 6.1.1.4'
Sr Sr -0.3528 1.8200 'International Tables Vol C Tables 4.2.6.8 and 6.1.1.4'
I I -0.3257 6.8362 'International Tables Vol C Tables 4.2.6.8 and 6.1.1.4'

loop_
_exptl_crystal_face_index_h
_exptl_crystal_face_index_k
_exptl_crystal_face_index_l
_exptl_crystal_face_perp_dist
0 -13 4 0.1672
0 9 -8 0.0381
0 5 10 0.1359
-6 -6 3 0.2981
0 -2 -11 0.0959
0 -13 4 0.1670
3 -11 4 0.2089
0 -1 10 0.1529
-6 1 -4 0.2303
-1 -3 10 0.1485
1 14 -3 0.1216
1 13 -4 0.1091
0 3 -10 0.0593
-6 -1 -5 0.2232

loop_
_geom_angle_atom_site_label_1
_geom_angle_atom_site_label_2
_geom_angle_atom_site_label_3
_geom_angle
_geom_angle_site_symmetry_1
_geom_angle_site_symmetry_3
_geom_angle_publ_flag
O1 Sr1 I1 86.03(4) . . ?
O1 Sr1 C1 155.70(7) . . ?
O1 Sr1 C4 105.07(7) . . ?
O1 Sr1 C6 92.26(7) . . ?
O1 Sr1 C8 121.14(7) . . ?
O1 Sr1 C10 130.49(7) . . ?
O1 Sr1 C16 83.14(7) . . ?
O2 Sr1 I1 121.88(5) . . ?
O2 Sr1 O1 74.71(6) . . ?
O2 Sr1 C1 91.77(7) . . ?
O2 Sr1 C4 147.04(7) . . ?
O2 Sr1 C6 100.32(7) . . ?
O2 Sr1 C8 104.71(7) . . ?
O2 Sr1 C10 131.14(7) . . ?
O2 Sr1 C16 123.16(7) . . ?
C1 Sr1 I1 84.20(5) . . ?
C1 Sr1 C4 97.24(7) . . ?
C1 Sr1 C6 110.24(7) . . ?
C1 Sr1 C8 81.45(7) . . ?
C1 Sr1 C10 73.54(7) . . ?
C1 Sr1 C16 121.05(7) . . ?
C4 Sr1 I1 90.63(5) . . ?
C6 Sr1 I1 135.35(6) . . ?
C6 Sr1 C4 46.86(7) . . ?
C6 Sr1 C8 28.94(7) . . ?
C6 Sr1 C10 47.64(7) . . ?
C6 Sr1 C16 28.52(8) . . ?
C8 Sr1 I1 131.48(5) . . ?
C8 Sr1 C4 46.25(7) . . ?
C8 Sr1 C10 28.43(7) . . ?
C8 Sr1 C16 47.03(7) . . ?
C10 Sr1 I1 103.09(5) . . ?
C10 Sr1 C4 28.29(7) . . ?
C10 Sr1 C16 47.52(7) . . ?
C16 Sr1 I1 107.57(5) . . ?
C16 Sr1 C4 28.69(7) . . ?
C2 O1 Sr1 128.01(16) . . ?
C19 O1 Sr1 122.35(16) . . ?
C19 O1 C2 109.3(2) . . ?
C11 O2 Sr1 130.8(3) . . ?
C17 O2 Sr1 121.61(17) . . ?
C17 O2 C11 102.8(5) . . ?
C17 O2 C43 109.9(3) . . ?
C43 O2 Sr1 128.2(2) . . ?
C1 N1 C22 113.1(2) . . ?
C1 N1 C30 125.1(2) . . ?
C22 N1 C30 121.6(2) . . ?
C1 N2 C20 126.8(2) . . ?
C1 N2 C40 112.6(2) . . ?
C40 N2 C20 120.5(2) . . ?
N1 C1 Sr1 120.81(17) . . ?
N1 C1 N2 101.9(2) . . ?
N2 C1 Sr1 136.62(17) . . ?
O1 C2 H2A 110.5 . . ?
O1 C2 H2B 110.5 . . ?
O1 C2 C23 106.2(3) . . ?
H2A C2 H2B 108.7 . . ?
C23 C2 H2A 110.5 . . ?
C23 C2 H2B 110.5 . . ?
C28 C3 H3 119.1 . . ?
C28 C3 C42 121.8(3) . . ?
C42 C3 H3 119.1 . . ?
C10 C4 Sr1 74.93(14) . . ?
C10 C4 C12 131.9(2) . . ?
C10 C4 C16 109.3(2) . . ?
C12 C4 Sr1 115.66(17) . . ?
C12 C4 C16 118.8(2) . . ?
C16 C4 Sr1 74.95(14) . . ?
H5A C5 H5B 109.2 . . ?
C19 C5 H5A 111.3 . . ?
C19 C5 H5B 111.3 . . ?
C23 C5 H5A 111.3 . . ?
C23 C5 H5B 111.3 . . ?
C23 C5 C19 102.5(2) . . ?
C8 C6 Sr1 75.69(15) . . ?
C16 C6 Sr1 76.36(15) . . ?
C16 C6 C8 107.3(2) . . ?
C24 C6 Sr1 115.37(18) . . ?
C24 C6 C8 120.1(3) . . ?
C24 C6 C16 132.5(3) . . ?
C15 C7 H7 119.6 . . ?
C15 C7 C34 120.8(3) . . ?
C34 C7 H7 119.6 . . ?
C6 C8 Sr1 75.37(15) . . ?
C10 C8 Sr1 76.04(14) . . ?
C10 C8 C6 109.3(2) . . ?
C28 C8 Sr1 113.54(16) . . ?
C28 C8 C6 118.4(2) . . ?
C28 C8 C10 132.4(3) . . ?
C4 C10 Sr1 76.78(14) . . ?
C4 C10 C14 125.0(2) . . ?
C8 C10 Sr1 75.53(14) . . ?
C8 C10 C4 106.8(2) . . ?
C8 C10 C14 127.9(2) . . ?
C14 C10 Sr1 118.80(16) . . ?
O2 C11 H11A 111.3 . . ?
O2 C11 H11B 111.3 . . ?
H11A C11 H11B 109.2 . . ?
C45 C11 O2 102.1(9) . . ?
C45 C11 H11A 111.3 . . ?
C45 C11 H11B 111.3 . . ?
C4 C12 H12 120.4 . . ?
C18 C12 C4 119.3(3) . . ?
C18 C12 H12 120.4 . . ?
C10 C14 H14A 108.4 . . ?
C10 C14 H14B 108.4 . . ?
C10 C14 C30 115.7(2) . . ?
H14A C14 H14B 107.4 . . ?
C30 C14 H14A 108.4 . . ?
C30 C14 H14B 108.4 . . ?
C7 C15 H15 119.5 . . ?
C7 C15 C36 121.1(3) . . ?
C36 C15 H15 119.5 . . ?
C4 C16 Sr1 76.36(14) . . ?
C6 C16 Sr1 75.12(15) . . ?
C6 C16 C4 107.2(2) . . ?
C44 C16 Sr1 115.72(18) . . ?
C44 C16 C4 119.7(2) . . ?
C44 C16 C6 133.0(2) . . ?
O2 C17 H17A 110.4 . . ?
O2 C17 H17B 110.4 . . ?
O2 C17 C29 106.8(2) . . ?
H17A C17 H17B 108.6 . . ?
C29 C17 H17A 110.4 . . ?
C29 C17 H17B 110.4 . . ?
C12 C18 H18 119.1 . . ?
C12 C18 C46 121.7(3) . . ?
C46 C18 H18 119.1 . . ?
O1 C19 C5 105.0(2) . . ?
O1 C19 H19A 110.8 . . ?
O1 C19 H19B 110.8 . . ?
C5 C19 H19A 110.8 . . ?
C5 C19 H19B 110.8 . . ?
H19A C19 H19B 108.8 . . ?
C36 C20 N2 118.3(2) . . ?
C38 C20 N2 118.0(2) . . ?
C38 C20 C36 123.5(2) . . ?
H21A C21 H21B 109.3 . . ?
C29 C21 H21A 111.5 . . ?
C29 C21 H21B 111.5 . . ?
C43 C21 H21A 111.5 . . ?
C43 C21 H21B 111.5 . . ?
C43 C21 C29 101.5(5) . . ?
N1 C22 H22 126.9 . . ?
C40 C22 N1 106.2(2) . . ?
C40 C22 H22 126.9 . . ?
C2 C23 C5 101.9(2) . . ?
C2 C23 H23A 111.4 . . ?
C2 C23 H23B 111.4 . . ?
C5 C23 H23A 111.4 . . ?
C5 C23 H23B 111.4 . . ?
H23A C23 H23B 109.3 . . ?
C6 C24 H24 120.2 . . ?
C42 C24 C6 119.6(3) . . ?
C42 C24 H24 120.2 . . ?
H25A C25 H25B 109.5 . . ?
H25A C25 H25C 109.5 . . ?
H25B C25 H25C 109.5 . . ?
C26 C25 H25A 109.5 . . ?
C26 C25 H25B 109.5 . . ?
C26 C25 H25C 109.5 . . ?
C25 C26 H26 107.6 . . ?
C27 C26 C25 109.0(2) . . ?
C27 C26 H26 107.6 . . ?
C38 C26 C25 111.4(2) . . ?
C38 C26 H26 107.6 . . ?
C38 C26 C27 113.3(2) . . ?
C26 C27 H27A 109.5 . . ?
C26 C27 H27B 109.5 . . ?
C26 C27 H27C 109.5 . . ?
H27A C27 H27B 109.5 . . ?
H27A C27 H27C 109.5 . . ?
H27B C27 H27C 109.5 . . ?
C3 C28 C8 119.5(3) . . ?
C3 C28 H28 120.2 . . ?
C8 C28 H28 120.2 . . ?
C17 C29 C21 101.8(4) . . ?
C17 C29 H29A 111.4 . . ?
C17 C29 H29B 111.4 . . ?
C17 C29 H29C 110.5 . . ?
C17 C29 H29D 110.5 . . ?
C17 C29 C45 106.0(5) . . ?
C21 C29 H29A 111.4 . . ?
C21 C29 H29B 111.4 . . ?
H29A C29 H29B 109.3 . . ?
H29C C29 H29D 108.7 . . ?
C45 C29 H29C 110.5 . . ?
C45 C29 H29D 110.5 . . ?
N1 C30 C14 114.3(2) . . ?
N1 C30 H30A 108.7 . . ?
N1 C30 H30B 108.7 . . ?
C14 C30 H30A 108.7 . . ?
C14 C30 H30B 108.7 . . ?
H30A C30 H30B 107.6 . . ?
C36 C32 H32 107.4 . . ?
C36 C32 C37 111.7(2) . . ?
C36 C32 C41 113.4(3) . . ?
C37 C32 H32 107.4 . . ?
C41 C32 H32 107.4 . . ?
C41 C32 C37 109.3(3) . . ?
C7 C34 H34 119.6 . . ?
C7 C34 C38 120.9(3) . . ?
C38 C34 H34 119.6 . . ?
C15 C36 C20 116.9(3) . . ?
C15 C36 C32 120.8(3) . . ?
C20 C36 C32 122.3(2) . . ?
C32 C37 H37A 109.5 . . ?
C32 C37 H37B 109.5 . . ?
C32 C37 H37C 109.5 . . ?
H37A C37 H37B 109.5 . . ?
H37A C37 H37C 109.5 . . ?
H37B C37 H37C 109.5 . . ?
C20 C38 C26 122.3(2) . . ?
C20 C38 C34 116.8(3) . . ?
C34 C38 C26 120.8(3) . . ?
N2 C40 H40 126.9 . . ?
C22 C40 N2 106.1(2) . . ?
C22 C40 H40 126.9 . . ?
C32 C41 H41A 109.5 . . ?
C32 C41 H41B 109.5 . . ?
C32 C41 H41C 109.5 . . ?
H41A C41 H41B 109.5 . . ?
H41A C41 H41C 109.5 . . ?
H41B C41 H41C 109.5 . . ?
C3 C42 H42 119.7 . . ?
C24 C42 C3 120.5(3) . . ?
C24 C42 H42 119.7 . . ?
O2 C43 C21 104.5(5) . . ?
O2 C43 H43A 110.8 . . ?
O2 C43 H43B 110.8 . . ?
C21 C43 H43A 110.8 . . ?
C21 C43 H43B 110.8 . . ?
H43A C43 H43B 108.9 . . ?
C16 C44 H44 120.1 . . ?
C46 C44 C16 119.7(3) . . ?
C46 C44 H44 120.1 . . ?
C11 C45 C29 100.9(9) . . ?
C11 C45 H45A 111.6 . . ?
C11 C45 H45B 111.6 . . ?
C29 C45 H45A 111.6 . . ?
C29 C45 H45B 111.6 . . ?
H45A C45 H45B 109.4 . . ?
C18 C46 H46 119.6 . . ?
C44 C46 C18 120.7(3) . . ?
C44 C46 H46 119.6 . . ?
C13 C9 H9 120.3 . . ?
C13 C9 C35 119.4(3) . . ?
C35 C9 H9 120.3 . . ?
C9 C13 H13 119.8 . . ?
C9 C13 C33 120.4(3) . . ?
C33 C13 H13 119.8 . . ?
C33 C31 H31 120.1 . . ?
C39 C31 H31 120.1 . . ?
C39 C31 C33 119.9(3) . . ?
C13 C33 C31 119.9(3) . . ?
C13 C33 H33 120.0 . . ?
C31 C33 H33 120.0 . . ?
C9 C35 H35 119.6 . . ?
C39 C35 C9 120.8(3) . . ?
C39 C35 H35 119.6 . . ?
C31 C39 H39 120.2 . . ?
C35 C39 C31 119.6(3) . . ?
C35 C39 H39 120.2 . . ?

loop_
_geom_bond_atom_site_label_1
_geom_bond_atom_site_label_2
_geom_bond_distance
_geom_bond_site_symmetry_2
_geom_bond_publ_flag
I1 Sr1 3.1884(3) . ?
Sr1 O1 2.5683(18) . ?
Sr1 O2 2.5153(19) . ?
Sr1 C1 2.755(3) . ?
Sr1 C4 2.927(2) . ?
Sr1 C6 2.892(3) . ?
Sr1 C8 2.897(2) . ?
Sr1 C10 2.903(2) . ?
Sr1 C16 2.908(3) . ?
O1 C2 1.453(4) . ?
O1 C19 1.447(3) . ?
O2 C11 1.520(9) . ?
O2 C17 1.437(4) . ?
O2 C43 1.443(5) . ?
N1 C1 1.362(3) . ?
N1 C22 1.383(3) . ?
N1 C30 1.477(3) . ?
N2 C1 1.368(3) . ?
N2 C20 1.446(3) . ?
N2 C40 1.390(3) . ?
C2 H2A 0.9900 . ?
C2 H2B 0.9900 . ?
C2 C23 1.511(4) . ?
C3 H3 0.9500 . ?
C3 C28 1.378(4) . ?
C3 C42 1.406(5) . ?
C4 C10 1.425(4) . ?
C4 C12 1.425(4) . ?
C4 C16 1.446(4) . ?
C5 H5A 0.9900 . ?
C5 H5B 0.9900 . ?
C5 C19 1.521(4) . ?
C5 C23 1.515(4) . ?
C6 C8 1.446(4) . ?
C6 C16 1.429(4) . ?
C6 C24 1.414(4) . ?
C7 H7 0.9500 . ?
C7 C15 1.376(5) . ?
C7 C34 1.385(5) . ?
C8 C10 1.424(3) . ?
C8 C28 1.417(4) . ?
C10 C14 1.500(3) . ?
C11 H11A 0.9900 . ?
C11 H11B 0.9900 . ?
C11 C45 1.514(13) . ?
C12 H12 0.9500 . ?
C12 C18 1.375(4) . ?
C14 H14A 0.9900 . ?
C14 H14B 0.9900 . ?
C14 C30 1.539(4) . ?
C15 H15 0.9500 . ?
C15 C36 1.399(4) . ?
C16 C44 1.416(4) . ?
C17 H17A 0.9900 . ?
C17 H17B 0.9900 . ?
C17 C29 1.516(4) . ?
C18 H18 0.9500 . ?
C18 C46 1.410(4) . ?
C19 H19A 0.9900 . ?
C19 H19B 0.9900 . ?
C20 C36 1.402(4) . ?
C20 C38 1.401(4) . ?
C21 H21A 0.9900 . ?
C21 H21B 0.9900 . ?
C21 C29 1.543(7) . ?
C21 C43 1.513(8) . ?
C22 H22 0.9500 . ?
C22 C40 1.348(4) . ?
C23 H23A 0.9900 . ?
C23 H23B 0.9900 . ?
C24 H24 0.9500 . ?
C24 C42 1.373(5) . ?
C25 H25A 0.9800 . ?
C25 H25B 0.9800 . ?
C25 H25C 0.9800 . ?
C25 C26 1.540(4) . ?
C26 H26 1.0000 . ?
C26 C27 1.530(4) . ?
C26 C38 1.524(4) . ?
C27 H27A 0.9800 . ?
C27 H27B 0.9800 . ?
C27 H27C 0.9800 . ?
C28 H28 0.9500 . ?
C29 H29A 0.9900 . ?
C29 H29B 0.9900 . ?
C29 H29C 0.9900 . ?
C29 H29D 0.9900 . ?
C29 C45 1.532(13) . ?
C30 H30A 0.9900 . ?
C30 H30B 0.9900 . ?
C32 H32 1.0000 . ?
C32 C36 1.523(4) . ?
C32 C37 1.529(5) . ?
C32 C41 1.529(4) . ?
C34 H34 0.9500 . ?
C34 C38 1.401(4) . ?
C37 H37A 0.9800 . ?
C37 H37B 0.9800 . ?
C37 H37C 0.9800 . ?
C40 H40 0.9500 . ?
C41 H41A 0.9800 . ?
C41 H41B 0.9800 . ?
C41 H41C 0.9800 . ?
C42 H42 0.9500 . ?
C43 H43A 0.9900 . ?
C43 H43B 0.9900 . ?
C44 H44 0.9500 . ?
C44 C46 1.373(4) . ?
C45 H45A 0.9900 . ?
C45 H45B 0.9900 . ?
C46 H46 0.9500 . ?
C9 H9 0.9500 . ?
C9 C13 1.377(5) . ?
C9 C35 1.380(5) . ?
C13 H13 0.9500 . ?
C13 C33 1.379(4) . ?
C31 H31 0.9500 . ?
C31 C33 1.386(5) . ?
C31 C39 1.381(5) . ?
C33 H33 0.9500 . ?
C35 H35 0.9500 . ?
C35 C39 1.379(5) . ?
C39 H39 0.9500 . ?

loop_
_geom_torsion_atom_site_label_1
_geom_torsion_atom_site_label_2
_geom_torsion_atom_site_label_3
_geom_torsion_atom_site_label_4
_geom_torsion
_geom_torsion_site_symmetry_1
_geom_torsion_site_symmetry_2
_geom_torsion_site_symmetry_3
_geom_torsion_site_symmetry_4
_geom_torsion_publ_flag
Sr1 O1 C2 C23 -176.57(17) . . . . ?
Sr1 O1 C19 C5 -159.2(2) . . . . ?
Sr1 O2 C11 C45 159.0(8) . . . . ?
Sr1 O2 C17 C29 -170.73(18) . . . . ?
Sr1 O2 C43 C21 -165.2(5) . . . . ?
Sr1 C4 C10 C8 -70.18(17) . . . . ?
Sr1 C4 C10 C14 116.1(2) . . . . ?
Sr1 C4 C12 C18 87.2(3) . . . . ?
Sr1 C4 C16 C6 69.40(18) . . . . ?
Sr1 C4 C16 C44 -112.1(2) . . . . ?
Sr1 C6 C8 C10 69.19(18) . . . . ?
Sr1 C6 C8 C28 -109.2(2) . . . . ?
Sr1 C6 C16 C4 -70.26(17) . . . . ?
Sr1 C6 C16 C44 111.5(3) . . . . ?
Sr1 C6 C24 C42 87.4(3) . . . . ?
Sr1 C8 C10 C4 71.05(18) . . . . ?
Sr1 C8 C10 C14 -115.4(3) . . . . ?
Sr1 C8 C28 C3 -87.8(3) . . . . ?
Sr1 C10 C14 C30 19.9(3) . . . . ?
Sr1 C16 C44 C46 -88.3(3) . . . . ?
O1 C2 C23 C5 -30.4(3) . . . . ?
O2 C11 C45 C29 41.2(16) . . . . ?
O2 C17 C29 C21 -25.4(4) . . . . ?
O2 C17 C29 C45 -5.7(8) . . . . ?
N1 C22 C40 N2 -0.4(3) . . . . ?
N2 C20 C36 C15 173.5(2) . . . . ?
N2 C20 C36 C32 -4.6(4) . . . . ?
N2 C20 C38 C26 2.9(4) . . . . ?
N2 C20 C38 C34 -174.0(2) . . . . ?
C1 N1 C22 C40 -0.1(3) . . . . ?
C1 N1 C30 C14 67.9(3) . . . . ?
C1 N2 C20 C36 81.4(3) . . . . ?
C1 N2 C20 C38 -102.9(3) . . . . ?
C1 N2 C40 C22 0.8(3) . . . . ?
C2 O1 C19 C5 14.5(4) . . . . ?
C4 C10 C14 C30 -73.9(3) . . . . ?
C4 C12 C18 C46 -0.6(4) . . . . ?
C4 C16 C44 C46 0.2(4) . . . . ?
C6 C8 C10 Sr1 -68.75(18) . . . . ?
C6 C8 C10 C4 2.3(3) . . . . ?
C6 C8 C10 C14 175.8(2) . . . . ?
C6 C8 C28 C3 -2.3(4) . . . . ?
C6 C16 C44 C46 178.3(3) . . . . ?
C6 C24 C42 C3 -1.5(4) . . . . ?
C7 C15 C36 C20 0.9(4) . . . . ?
C7 C15 C36 C32 179.0(3) . . . . ?
C7 C34 C38 C20 0.2(4) . . . . ?
C7 C34 C38 C26 -176.8(3) . . . . ?
C8 C6 C16 Sr1 70.00(18) . . . . ?
C8 C6 C16 C4 -0.3(3) . . . . ?
C8 C6 C16 C44 -178.5(3) . . . . ?
C8 C6 C24 C42 -0.3(4) . . . . ?
C8 C10 C14 C30 113.7(3) . . . . ?
C10 C4 C12 C18 179.7(3) . . . . ?
C10 C4 C16 Sr1 -67.69(18) . . . . ?
C10 C4 C16 C6 1.7(3) . . . . ?
C10 C4 C16 C44 -179.8(2) . . . . ?
C10 C8 C28 C3 179.8(3) . . . . ?
C10 C14 C30 N1 -79.1(3) . . . . ?
C11 O2 C17 C29 31.5(7) . . . . ?
C12 C4 C10 Sr1 -111.2(3) . . . . ?
C12 C4 C10 C8 178.7(3) . . . . ?
C12 C4 C10 C14 4.9(4) . . . . ?
C12 C4 C16 Sr1 111.3(2) . . . . ?
C12 C4 C16 C6 -179.3(2) . . . . ?
C12 C4 C16 C44 -0.7(4) . . . . ?
C12 C18 C46 C44 0.0(4) . . . . ?
C15 C7 C34 C38 -1.2(4) . . . . ?
C16 C4 C10 Sr1 67.71(18) . . . . ?
C16 C4 C10 C8 -2.5(3) . . . . ?
C16 C4 C10 C14 -176.2(2) . . . . ?
C16 C4 C12 C18 0.9(4) . . . . ?
C16 C6 C8 Sr1 -70.46(18) . . . . ?
C16 C6 C8 C10 -1.3(3) . . . . ?
C16 C6 C8 C28 -179.6(2) . . . . ?
C16 C6 C24 C42 -178.0(3) . . . . ?
C16 C44 C46 C18 0.2(4) . . . . ?
C17 O2 C11 C45 -46.2(14) . . . . ?
C17 O2 C43 C21 21.8(8) . . . . ?
C17 C29 C45 C11 -22.4(15) . . . . ?
C19 O1 C2 C23 10.1(4) . . . . ?
C19 C5 C23 C2 38.4(3) . . . . ?
C20 N2 C1 Sr1 -8.3(4) . . . . ?
C20 N2 C1 N1 -178.4(2) . . . . ?
C20 N2 C40 C22 178.6(2) . . . . ?
C22 N1 C1 Sr1 -171.53(16) . . . . ?
C22 N1 C1 N2 0.6(3) . . . . ?
C22 N1 C30 C14 -117.1(2) . . . . ?
C23 C5 C19 O1 -33.2(3) . . . . ?
C24 C6 C8 Sr1 111.3(2) . . . . ?
C24 C6 C8 C10 -179.5(2) . . . . ?
C24 C6 C8 C28 2.1(4) . . . . ?
C24 C6 C16 Sr1 -112.1(3) . . . . ?
C24 C6 C16 C4 177.7(3) . . . . ?
C24 C6 C16 C44 -0.6(5) . . . . ?
C25 C26 C38 C20 -98.7(3) . . . . ?
C25 C26 C38 C34 78.0(3) . . . . ?
C27 C26 C38 C20 138.0(3) . . . . ?
C27 C26 C38 C34 -45.3(4) . . . . ?
C28 C3 C42 C24 1.3(5) . . . . ?
C28 C8 C10 Sr1 109.3(3) . . . . ?
C28 C8 C10 C4 -179.7(3) . . . . ?
C28 C8 C10 C14 -6.2(5) . . . . ?
C29 C21 C43 O2 -36.7(9) . . . . ?
C30 N1 C1 Sr1 3.8(3) . . . . ?
C30 N1 C1 N2 175.9(2) . . . . ?
C30 N1 C22 C40 -175.6(2) . . . . ?
C34 C7 C15 C36 0.7(5) . . . . ?
C36 C20 C38 C26 178.3(3) . . . . ?
C36 C20 C38 C34 1.4(4) . . . . ?
C37 C32 C36 C15 -83.0(3) . . . . ?
C37 C32 C36 C20 95.1(3) . . . . ?
C38 C20 C36 C15 -2.0(4) . . . . ?
C38 C20 C36 C32 179.9(3) . . . . ?
C40 N2 C1 Sr1 169.29(19) . . . . ?
C40 N2 C1 N1 -0.9(3) . . . . ?
C40 N2 C20 C36 -96.0(3) . . . . ?
C40 N2 C20 C38 79.7(3) . . . . ?
C41 C32 C36 C15 41.1(4) . . . . ?
C41 C32 C36 C20 -140.9(3) . . . . ?
C42 C3 C28 C8 0.6(4) . . . . ?
C43 O2 C17 C29 2.8(5) . . . . ?
C43 C21 C29 C17 37.5(8) . . . . ?
C9 C13 C33 C31 -0.8(5) . . . . ?
C9 C35 C39 C31 -0.6(5) . . . . ?
C13 C9 C35 C39 -0.4(5) . . . . ?
C33 C31 C39 C35 0.8(5) . . . . ?
C35 C9 C13 C33 1.1(5) . . . . ?
C39 C31 C33 C13 -0.1(5) . . . . ?
